data_7718488
loop_
_publ_author_name
'Rayasingh, Amlan Ranjan'
'Manivannan, Vadivelu'

_publ_section_title
;
 Palladium(II) and platinum(II) complexes of disubstituted
 imidazo[1,5-<i>a</i>]pyridine and imidazolylpyridine: coordination
 chemistry, versatile catalysis, and biophysical study.
;
_journal_issue 19
_journal_name_full 'Dalton transactions (Cambridge, England : 2003)'
_journal_page_first 7741
_journal_page_last 7752
_journal_paper_doi 10.1039/d5dt00346f
_journal_volume 54
_journal_year 2025
_chemical_formula_moiety 'C72 H50 N20 Pd3, C18 H12 N5, 3(Cl)'
_chemical_formula_sum 'C90 H62 Cl3 N25 Pd3'
_chemical_formula_weight 1919.19
_chemical_name_systematic c4
_space_group_crystal_system monoclinic
_space_group_IT_number 14
_space_group_name_Hall '-P 2yn'
_space_group_name_H-M_alt 'P 1 21/n 1'
_atom_sites_solution_hydrogens geom
_atom_sites_solution_primary dual
_audit_creation_date 2024-10-04
_audit_creation_method
;
Olex2 1.5
(compiled 2021.12.09 svn.r5202d8cf for OlexSys, GUI svn.r6439)
;
_audit_update_record
;
2024-10-11 deposited with the CCDC.	2025-04-01 downloaded from the CCDC.
;
_cell_angle_alpha 90
_cell_angle_beta 110.451(7)
_cell_angle_gamma 90
_cell_formula_units_Z 4
_cell_length_a 17.4490(10)
_cell_length_b 29.6984(16)
_cell_length_c 22.8003(15)
_cell_measurement_reflns_used 4783
_cell_measurement_temperature 293(2)
_cell_measurement_theta_max 21.8450
_cell_measurement_theta_min 2.5760
_cell_volume 11070.6(12)
_computing_cell_refinement 'CrysAlisPro 1.171.40.23a (Rigaku OD, 2018)'
_computing_data_collection 'CrysAlisPro 1.171.40.23a (Rigaku OD, 2018)'
_computing_data_reduction 'CrysAlisPro 1.171.40.23a (Rigaku OD, 2018)'
_computing_molecular_graphics 'Olex2 1.5 (Dolomanov et al., 2009)'
_computing_publication_material 'Olex2 1.5 (Dolomanov et al., 2009)'
_computing_structure_refinement 'XL  (Sheldrick, 2008)'
_computing_structure_solution 'SHELXT 2018/2 (Sheldrick, 2018)'
_diffrn_ambient_temperature 293
_diffrn_detector 'CCD plate'
_diffrn_detector_area_resol_mean 16.2760
_diffrn_detector_type Eos
_diffrn_measured_fraction_theta_full 0.997
_diffrn_measured_fraction_theta_max 0.997
_diffrn_measurement_details
;
List of Runs (angles in degrees, time in seconds):

  # Type    Start    End  Width  t~exp~   \w     \q     \k     \f   Frames
#--------------------------------------------------------------------------
  1  \w    -56.00  47.00   1.00   23.52    --  -17.48  19.00-120.00  103
  2  \w    -12.00  61.00   1.00   23.52    --   20.61 -99.00  30.00   73
  3  \w     24.00  62.00   1.00   23.52    --   20.61 -99.00-180.00   38
;
_diffrn_measurement_device 'four-circle diffractometer'
_diffrn_measurement_device_type 'SuperNova, Single source at offset/far, Eos'
_diffrn_measurement_method '\w scans'
_diffrn_measurement_specimen_support 'Mitegen 50um'
_diffrn_orient_matrix_type 'CrysAlisPro convention (1999,Acta A55,543-557)'
_diffrn_orient_matrix_UB_11 0.0125276000
_diffrn_orient_matrix_UB_12 -0.0173799000
_diffrn_orient_matrix_UB_13 -0.0159952000
_diffrn_orient_matrix_UB_21 0.0193615000
_diffrn_orient_matrix_UB_22 0.0161957000
_diffrn_orient_matrix_UB_23 -0.0130106000
_diffrn_orient_matrix_UB_31 0.0367363000
_diffrn_orient_matrix_UB_32 -0.0026191000
_diffrn_orient_matrix_UB_33 0.0260044000
_diffrn_radiation_collimation 0.3
_diffrn_radiation_monochromator mirror
_diffrn_radiation_probe x-ray
_diffrn_radiation_type 'Mo K\a'
_diffrn_radiation_wavelength 0.71073
_diffrn_reflns_av_R_equivalents 0.0810
_diffrn_reflns_av_unetI/netI 0.1803
_diffrn_reflns_Laue_measured_fraction_full 0.997
_diffrn_reflns_Laue_measured_fraction_max 0.997
_diffrn_reflns_limit_h_max 20
_diffrn_reflns_limit_h_min -20
_diffrn_reflns_limit_k_max 35
_diffrn_reflns_limit_k_min -34
_diffrn_reflns_limit_l_max 27
_diffrn_reflns_limit_l_min -23
_diffrn_reflns_number 38453
_diffrn_reflns_point_group_measured_fraction_full 0.997
_diffrn_reflns_point_group_measured_fraction_max 0.997
_diffrn_reflns_theta_full 25.000
_diffrn_reflns_theta_max 25.000
_diffrn_reflns_theta_min 2.267
_diffrn_source 'micro-focus sealed X-ray tube'
_diffrn_source_current 24.0
_diffrn_source_power 1.2
_diffrn_source_target Mo
_diffrn_source_type 'SuperNova (Mo) X-ray Source'
_diffrn_source_voltage 50.0
_exptl_absorpt_coefficient_mu 0.603
_exptl_absorpt_correction_T_max 1.00000
_exptl_absorpt_correction_T_min 0.44312
_exptl_absorpt_correction_type multi-scan
_exptl_absorpt_process_details
;
CrysAlisPro 1.171.40.23a (Rigaku Oxford Diffraction, 2018)
Empirical absorption correction using spherical harmonics,
 implemented in SCALE3 ABSPACK scaling algorithm.
;
_exptl_crystal_colour 'metallic dark orange'
_exptl_crystal_colour_lustre metallic
_exptl_crystal_colour_modifier dark
_exptl_crystal_colour_primary orange
_exptl_crystal_density_diffrn 1.151
_exptl_crystal_description block
_exptl_crystal_F_000 3864
_exptl_crystal_size_max 0.14
_exptl_crystal_size_mid 0.08
_exptl_crystal_size_min 0.07
_refine_diff_density_max 1.139
_refine_diff_density_min -0.664
_refine_diff_density_rms 0.091
_refine_ls_extinction_method none
_refine_ls_goodness_of_fit_ref 0.965
_refine_ls_hydrogen_treatment constr
_refine_ls_matrix_type full
_refine_ls_number_parameters 1157
_refine_ls_number_reflns 19441
_refine_ls_number_restraints 975
_refine_ls_restrained_S_all 0.944
_refine_ls_R_factor_all 0.1662
_refine_ls_R_factor_gt 0.0804
_refine_ls_shift/su_max 0.001
_refine_ls_shift/su_mean 0.000
_refine_ls_structure_factor_coef Fsqd
_refine_ls_weighting_details 'w=1/[\s^2^(Fo^2^)+(0.0714P)^2^] where P=(Fo^2^+2Fc^2^)/3'
_refine_ls_weighting_scheme calc
_refine_ls_wR_factor_gt 0.1659
_refine_ls_wR_factor_ref 0.2212
_reflns_Friedel_coverage 0.000
_reflns_number_gt 8244
_reflns_number_total 19441
_reflns_threshold_expression 'I > 2\s(I)'
_cod_data_source_file d5dt00346f2.cif
_cod_data_source_block 4
_cod_depositor_comments 'Adding full bibliography for 7718485--7718490.cif.'
_cod_database_code 7718488
_shelx_shelxl_version_number 2019/1
_chemical_oxdiff_formula CHNPdCl
_chemical_oxdiff_usercomment Mo
_shelx_space_group_comment
;
The symmetry employed for this shelxl refinement is uniquely defined
by the following loop, which should always be used as a source of
symmetry information in preference to the above space-group names.
They are only intended as comments.
;
_shelx_estimated_absorpt_t_max 0.959
_shelx_estimated_absorpt_t_min 0.920
_diffrn_oxdiff_ac4_digest_frames
;
018c50703de6f9585f6ccb0cdbbfffda29002264d1e
;
_olex2_refinement_description
;
1. Fixed Uiso
 At 1.2 times of:
  All C(H) groups, All N(H) groups
2. Restrained distances
 C1-C5 \\sim C1A-C5A
 with sigma of 0.04
 C3-C4 \\sim C3A-C4A
 with sigma of 0.02
 C1-C3 \\sim C1A-C3A
 with sigma of 0.04
 C6-C2 \\sim C6-C2A
 with sigma of 0.04
 C6-N1 \\sim C6-N1A
 with sigma of 0.04
 C4-C5 \\sim C4A-C5A
 with sigma of 0.02
 N1-C2 \\sim N1A-C2A
 with sigma of 0.04
 N1-C5 \\sim N1A-C5A
 with sigma of 0.02
 C2-C3 \\sim C2A-C3A
 with sigma of 0.02
 C1-C2 \\sim C1A-C2A
 with sigma of 0.02
 C2-C4 \\sim C2A-C4A
 with sigma of 0.04
 N1-C4 \\sim N1A-C4A
 with sigma of 0.04
 C6-C1 \\sim C6-C1A
 with sigma of 0.02
 C1-N1 \\sim C1A-N1A
 with sigma of 0.02
 C3-C5 \\sim C3A-C5A
 with sigma of 0.04
3. Uiso/Uaniso restraints and constraints
All non-hydrogen atoms have similar U: within 2A with sigma of 0.04 and sigma
for terminal atoms of 0.08 within 2A
Uanis(C1A) = Uanis(C1)
4. Others
 Sof(N1A)=Sof(C4A)=Sof(H4A)=Sof(C5A)=Sof(H5A)=Sof(C2A)=Sof(H2A)=Sof(C3A)=
 Sof(H3AA)=Sof(C1A)=1-FVAR(1)
 Sof(N1)=Sof(C1)=Sof(C2)=Sof(H2)=Sof(C3)=Sof(H3A)=Sof(C4)=Sof(H4)=Sof(C5)=
 Sof(H5)=FVAR(1)
 Fixed Sof: Cl4(0.5) Cl1(0.5) Cl2(0.5) Cl5(0.5)
5.a Aromatic/amide H refined with riding coordinates:
 N3(H3), N19(H19), C2(H2), C3(H3A), C4(H4), C5(H5), C10(H10), C11(H11),
 C12(H12), C13(H13), C15(H15), C16(H16), C17(H17), C18(H18), C19(H19A),
 C20(H20), C21(H21), C22(H22), C27(H27), C28(H28), C29(H29), C30(H30), C33(H33),
  C34(H34), C35(H35), C36(H36), C37(H37), C38(H38), C39(H39), C40(H40),
 C45(H45), C46(H46), C47(H47), C48(H48), C51(H51), C52(H52), C53(H53), C54(H54),
  C55(H55), C56(H56), C57(H57), C58(H58), C63(H63), C64(H64), C65(H65),
 C66(H66), C69(H69), C70(H70), C71(H71), C72(H72), C73(H73), C74(H74), C75(H75),
  C76(H76), C81(H81), C82(H82), C83(H83), C84(H84), C87(H87), C88(H88),
 C89(H89), C90(H90), C4A(H4A), C5A(H5A), C2A(H2A), C3A(H3AA)
;
_smtbx_masks_void_probe_radius 1.2
_smtbx_masks_void_truncation_radius 1.2
_olex2_submission_original_sample_id c4
_olex2_submission_special_instructions 'No special instructions were received'
_oxdiff_exptl_absorpt_empirical_details
;
Empirical correction (ABSPACK) includes:
- Absorption correction using spherical harmonics
- Frame scaling
;
_oxdiff_exptl_absorpt_empirical_full_max 1.822
_oxdiff_exptl_absorpt_empirical_full_min 0.582

loop_
_space_group_symop_operation_xyz
'x, y, z'
'-x+1/2, y+1/2, -z+1/2'
'-x, -y, -z'
'x-1/2, -y-1/2, z-1/2'

loop_
_atom_site_label
_atom_site_type_symbol
_atom_site_fract_x
_atom_site_fract_y
_atom_site_fract_z
_atom_site_U_iso_or_equiv
_atom_site_adp_type
_atom_site_occupancy
_atom_site_site_symmetry_order
_atom_site_calc_flag
_atom_site_refinement_flags_posn
_atom_site_refinement_flags_adp
_atom_site_refinement_flags_occupancy
_atom_site_disorder_assembly
_atom_site_disorder_group
Pd1 Pd 1.11449(4) 0.16734(2) 0.21246(3) 0.0531(2) Uani 1 1 d . . . . .
Pd2 Pd 0.92085(4) 0.32782(2) 0.17947(3) 0.0450(2) Uani 1 1 d . U . . .
Pd3 Pd 0.75283(4) 0.17315(2) 0.23034(3) 0.0473(2) Uani 1 1 d . . . . .
N1 N 1.5023(17) 0.1269(10) 0.3927(15) 0.083(7) Uani 0.55(4) 1 d D U P A 1
N2 N 1.3670(5) 0.2030(3) 0.2756(4) 0.063(2) Uani 1 1 d . U . . .
N3 N 1.3650(5) 0.1282(3) 0.2863(4) 0.077(3) Uani 1 1 d . U . . .
H3 H 1.380471 0.101392 0.299532 0.092 Uiso 1 1 calc R U . . .
N4 N 1.1615(4) 0.2098(2) 0.1632(3) 0.0472(18) Uani 1 1 d . U . . .
N5 N 1.1598(5) 0.1152(3) 0.1752(4) 0.064(2) Uani 1 1 d . U . . .
N6 N 1.0649(4) 0.2144(2) 0.2528(3) 0.0434(18) Uani 1 1 d . U . . .
N7 N 1.0680(4) 0.1252(3) 0.2623(3) 0.0496(19) Uani 1 1 d . U . . .
N8 N 0.9863(4) 0.2243(3) 0.3130(3) 0.0489(19) Uani 1 1 d . U . . .
N9 N 1.0427(4) 0.3294(2) 0.1985(3) 0.0483(18) Uani 1 1 d . U . . .
N10 N 0.9439(3) 0.3392(2) 0.2699(3) 0.0389(18) Uani 1 1 d . U . . .
N11 N 0.9023(4) 0.3104(3) 0.0892(3) 0.0485(19) Uani 1 1 d . U . . .
N12 N 0.7980(4) 0.3242(2) 0.1585(3) 0.0471(18) Uani 1 1 d . U . . .
N13 N 0.8014(4) 0.2029(2) 0.1711(3) 0.0431(18) Uani 1 1 d . U . . .
N14 N 0.8855(4) 0.1905(3) 0.1157(3) 0.0485(19) Uani 1 1 d . U . . .
N15 N 0.8006(4) 0.1171(2) 0.2027(3) 0.054(2) Uani 1 1 d . U . . .
N16 N 0.7070(4) 0.1384(2) 0.2869(3) 0.0501(19) Uani 1 1 d . U . . .
N17 N 0.7143(4) 0.2298(2) 0.2600(3) 0.0505(19) Uani 1 1 d . U . . .
N18 N 0.5040(4) 0.2171(3) 0.1624(4) 0.058(2) Uani 1 1 d . U . . .
N19 N 0.4998(5) 0.1420(3) 0.1778(4) 0.060(2) Uani 1 1 d . U . . .
H19 H 0.481979 0.114776 0.173559 0.072 Uiso 1 1 calc R U . . .
N20 N 0.3725(6) 0.2081(3) 0.0466(4) 0.085(3) Uani 1 1 d . U . . .
C1 C 1.489(3) 0.1641(19) 0.357(3) 0.075(6) Uani 0.55(4) 1 d D U P A 1
C2 C 1.544(2) 0.1984(14) 0.3673(18) 0.099(8) Uani 0.55(4) 1 d D U P A 1
H2 H 1.528920 0.224559 0.343613 0.119 Uiso 0.55(4) 1 calc R U P A 1
C3 C 1.617(2) 0.1952(12) 0.4097(16) 0.107(9) Uani 0.55(4) 1 d D U P A 1
H3A H 1.655825 0.217744 0.414128 0.129 Uiso 0.55(4) 1 calc R U P A 1
C4 C 1.6345(16) 0.1602(12) 0.4452(17) 0.089(8) Uani 0.55(4) 1 d D U P A 1
H4 H 1.686881 0.157947 0.474862 0.107 Uiso 0.55(4) 1 calc R U P A 1
C5 C 1.5801(18) 0.1258(12) 0.4417(14) 0.093(8) Uani 0.55(4) 1 d D U P A 1
H5 H 1.593799 0.102435 0.470705 0.111 Uiso 0.55(4) 1 calc R U P A 1
C6 C 1.4061(7) 0.1664(4) 0.3070(5) 0.074(3) Uani 1 1 d D U . . .
C7 C 1.2969(6) 0.1869(4) 0.2331(4) 0.058(3) Uani 1 1 d . U . . .
C8 C 1.2944(6) 0.1398(4) 0.2405(4) 0.060(3) Uani 1 1 d . U . . .
C9 C 1.2410(6) 0.1066(3) 0.1998(5) 0.066(3) Uani 1 1 d . U . . .
C10 C 1.2706(7) 0.0655(4) 0.1813(6) 0.086(3) Uani 1 1 d . U . . .
H10 H 1.324567 0.056384 0.200543 0.103 Uiso 1 1 calc R U . . .
C11 C 1.2173(9) 0.0406(4) 0.1351(7) 0.107(4) Uani 1 1 d . U . . .
H11 H 1.235085 0.014692 0.120945 0.128 Uiso 1 1 calc R U . . .
C12 C 1.1374(9) 0.0536(4) 0.1093(6) 0.106(4) Uani 1 1 d . U . . .
H12 H 1.102306 0.036358 0.076998 0.127 Uiso 1 1 calc R U . . .
C13 C 1.1069(7) 0.0903(4) 0.1282(6) 0.093(4) Uani 1 1 d . U . . .
H13 H 1.052062 0.098264 0.110041 0.111 Uiso 1 1 calc R U . . .
C14 C 1.2440(5) 0.2144(3) 0.1823(4) 0.052(2) Uani 1 1 d . U . . .
C15 C 1.2768(6) 0.2454(3) 0.1520(5) 0.069(3) Uani 1 1 d . U . . .
H15 H 1.332916 0.250243 0.165447 0.083 Uiso 1 1 calc R U . . .
C16 C 1.2238(6) 0.2691(4) 0.1006(5) 0.078(3) Uani 1 1 d . U . . .
H16 H 1.244830 0.289987 0.079801 0.094 Uiso 1 1 calc R U . . .
C17 C 1.1422(6) 0.2618(4) 0.0813(5) 0.077(3) Uani 1 1 d . U . . .
H17 H 1.107329 0.277177 0.046705 0.092 Uiso 1 1 calc R U . . .
C18 C 1.1111(6) 0.2322(3) 0.1123(4) 0.063(3) Uani 1 1 d . U . . .
H18 H 1.054973 0.227253 0.098794 0.075 Uiso 1 1 calc R U . . .
C19 C 1.0762(6) 0.0804(3) 0.2670(5) 0.069(3) Uani 1 1 d . U . . .
H19A H 1.103187 0.065419 0.244099 0.082 Uiso 1 1 calc R U . . .
C20 C 1.0452(7) 0.0560(4) 0.3053(5) 0.083(3) Uani 1 1 d . U . . .
H20 H 1.053756 0.025141 0.309836 0.100 Uiso 1 1 calc R U . . .
C21 C 1.0015(7) 0.0780(4) 0.3366(6) 0.089(4) Uani 1 1 d . U . . .
H21 H 0.978313 0.061743 0.361031 0.107 Uiso 1 1 calc R U . . .
C22 C 0.9927(6) 0.1221(4) 0.3317(5) 0.072(3) Uani 1 1 d . U . . .
H22 H 0.963728 0.137135 0.353087 0.087 Uiso 1 1 calc R U . . .
C23 C 1.0262(5) 0.1454(3) 0.2953(4) 0.054(2) Uani 1 1 d . U . . .
C24 C 1.0238(5) 0.1954(3) 0.2880(4) 0.051(2) Uani 1 1 d . U . . .
C25 C 1.0496(5) 0.2599(3) 0.2556(4) 0.044(2) Uani 1 1 d . U . . .
C26 C 1.0898(5) 0.2948(3) 0.2307(4) 0.046(2) Uani 1 1 d . U . . .
C27 C 1.1747(5) 0.2944(3) 0.2440(4) 0.051(2) Uani 1 1 d . U . . .
H27 H 1.206641 0.270938 0.266885 0.061 Uiso 1 1 calc R U . . .
C28 C 1.2099(6) 0.3291(4) 0.2226(5) 0.069(3) Uani 1 1 d . U . . .
H28 H 1.266014 0.329310 0.230742 0.083 Uiso 1 1 calc R U . . .
C29 C 1.1617(6) 0.3633(4) 0.1891(5) 0.075(3) Uani 1 1 d . U . . .
H29 H 1.184526 0.386196 0.172682 0.091 Uiso 1 1 calc R U . . .
C30 C 1.0776(6) 0.3638(3) 0.1795(5) 0.074(3) Uani 1 1 d . U . . .
H30 H 1.045952 0.388278 0.159681 0.088 Uiso 1 1 calc R U . . .
C31 C 1.0021(5) 0.2655(3) 0.2922(4) 0.042(2) Uani 1 1 d . U . . .
C32 C 0.9738(5) 0.3062(3) 0.3138(4) 0.042(2) Uani 1 1 d . U . . .
C33 C 0.9806(5) 0.3121(3) 0.3743(4) 0.062(3) Uani 1 1 d . U . . .
H33 H 1.000498 0.288802 0.402857 0.074 Uiso 1 1 calc R U . . .
C34 C 0.9587(6) 0.3519(4) 0.3939(4) 0.073(3) Uani 1 1 d . U . . .
H34 H 0.961439 0.355017 0.435158 0.087 Uiso 1 1 calc R U . . .
C35 C 0.9326(6) 0.3875(4) 0.3530(5) 0.085(4) Uani 1 1 d . U . . .
H35 H 0.921591 0.415298 0.366993 0.102 Uiso 1 1 calc R U . . .
C36 C 0.9234(5) 0.3812(3) 0.2927(5) 0.064(3) Uani 1 1 d . U . . .
H36 H 0.903154 0.404677 0.264606 0.077 Uiso 1 1 calc R U . . .
C37 C 0.7536(5) 0.3618(3) 0.1556(4) 0.050(2) Uani 1 1 d . U . . .
H37 H 0.779611 0.389551 0.165740 0.060 Uiso 1 1 calc R U . . .
C38 C 0.6691(5) 0.3593(3) 0.1374(4) 0.065(3) Uani 1 1 d . U . . .
H38 H 0.638157 0.385276 0.133691 0.078 Uiso 1 1 calc R U . . .
C39 C 0.6314(6) 0.3176(4) 0.1247(4) 0.066(3) Uani 1 1 d . U . . .
H39 H 0.574871 0.315732 0.113611 0.079 Uiso 1 1 calc R U . . .
C40 C 0.6756(5) 0.2794(3) 0.1282(4) 0.051(2) Uani 1 1 d . U . . .
H40 H 0.650136 0.251406 0.119098 0.061 Uiso 1 1 calc R U . . .
C41 C 0.7605(5) 0.2834(3) 0.1458(3) 0.045(2) Uani 1 1 d . U . . .
C42 C 0.8126(5) 0.2422(3) 0.1475(4) 0.045(2) Uani 1 1 d . U . . .
C43 C 0.8635(5) 0.2359(3) 0.1123(4) 0.049(2) Uani 1 1 d . U . . .
C44 C 0.8871(5) 0.2669(3) 0.0719(4) 0.045(2) Uani 1 1 d . U . . .
C45 C 0.8919(5) 0.2529(4) 0.0144(4) 0.063(3) Uani 1 1 d . U . . .
H45 H 0.880709 0.223159 0.001359 0.075 Uiso 1 1 calc R U . . .
C46 C 0.9131(6) 0.2834(4) -0.0221(4) 0.066(3) Uani 1 1 d . U . . .
H46 H 0.921220 0.273733 -0.058267 0.079 Uiso 1 1 calc R U . . .
C47 C 0.9228(6) 0.3292(4) -0.0054(5) 0.075(3) Uani 1 1 d . U . . .
H47 H 0.932523 0.350547 -0.031821 0.089 Uiso 1 1 calc R U . . .
C48 C 0.9174(5) 0.3413(4) 0.0516(4) 0.065(3) Uani 1 1 d . U . . .
H48 H 0.924383 0.371263 0.064048 0.078 Uiso 1 1 calc R U . . .
C49 C 0.8466(5) 0.1728(3) 0.1515(4) 0.042(2) Uani 1 1 d . U . . .
C50 C 0.8456(5) 0.1252(3) 0.1668(4) 0.052(2) Uani 1 1 d . U . . .
C51 C 0.8839(6) 0.0905(4) 0.1485(5) 0.075(3) Uani 1 1 d . U . . .
H51 H 0.917937 0.096758 0.125917 0.090 Uiso 1 1 calc R U . . .
C52 C 0.8729(7) 0.0466(3) 0.1628(5) 0.078(3) Uani 1 1 d . U . . .
H52 H 0.897372 0.022896 0.149293 0.094 Uiso 1 1 calc R U . . .
C53 C 0.8239(6) 0.0391(4) 0.1980(5) 0.073(3) Uani 1 1 d . U . . .
H53 H 0.816174 0.009996 0.209870 0.087 Uiso 1 1 calc R U . . .
C54 C 0.7878(6) 0.0738(4) 0.2149(5) 0.077(3) Uani 1 1 d . U . . .
H54 H 0.752012 0.067919 0.236138 0.093 Uiso 1 1 calc R U . . .
C55 C 0.7589(6) 0.1166(3) 0.3379(5) 0.068(3) Uani 1 1 d . U . . .
H55 H 0.814373 0.123430 0.351250 0.082 Uiso 1 1 calc R U . . .
C56 C 0.7331(7) 0.0856(4) 0.3695(5) 0.080(3) Uani 1 1 d . U . . .
H56 H 0.769625 0.072451 0.405437 0.096 Uiso 1 1 calc R U . . .
C57 C 0.6497(7) 0.0733(3) 0.3475(5) 0.077(3) Uani 1 1 d . U . . .
H57 H 0.630600 0.050163 0.366232 0.092 Uiso 1 1 calc R U . . .
C58 C 0.5983(6) 0.0966(3) 0.2979(4) 0.061(3) Uani 1 1 d . U . . .
H58 H 0.542773 0.089680 0.283411 0.073 Uiso 1 1 calc R U . . .
C59 C 0.6262(6) 0.1303(3) 0.2682(4) 0.053(2) Uani 1 1 d . U . . .
C60 C 0.5714(6) 0.1579(3) 0.2188(4) 0.053(2) Uani 1 1 d . U . . .
C61 C 0.5747(5) 0.2045(3) 0.2086(4) 0.048(2) Uani 1 1 d . U . . .
C62 C 0.6337(6) 0.2378(3) 0.2451(4) 0.056(2) Uani 1 1 d . U . . .
C63 C 0.6077(7) 0.2778(4) 0.2622(5) 0.078(3) Uani 1 1 d . U . . .
H63 H 0.552064 0.283520 0.251681 0.094 Uiso 1 1 calc R U . . .
C64 C 0.6649(8) 0.3098(4) 0.2953(6) 0.086(3) Uani 1 1 d . U . . .
H64 H 0.647711 0.337349 0.305546 0.103 Uiso 1 1 calc R U . . .
C65 C 0.7451(7) 0.3005(4) 0.3124(5) 0.082(3) Uani 1 1 d . U . . .
H65 H 0.784074 0.320690 0.336585 0.099 Uiso 1 1 calc R U . . .
C66 C 0.7683(6) 0.2604(3) 0.2932(4) 0.065(3) Uani 1 1 d . U . . .
H66 H 0.823757 0.254293 0.303872 0.079 Uiso 1 1 calc R U . . .
C67 C 0.4633(6) 0.1786(4) 0.1453(4) 0.055(3) Uani 1 1 d . U . . .
C68 C 0.3872(6) 0.1758(4) 0.0904(5) 0.058(3) Uani 1 1 d . U . . .
C69 C 0.3305(7) 0.1421(4) 0.0861(5) 0.097(4) Uani 1 1 d . U . . .
H69 H 0.340988 0.120315 0.117206 0.116 Uiso 1 1 calc R U . . .
C70 C 0.2565(8) 0.1410(5) 0.0339(6) 0.116(5) Uani 1 1 d . U . . .
H70 H 0.218784 0.117914 0.028890 0.139 Uiso 1 1 calc R U . . .
C71 C 0.2423(8) 0.1759(5) -0.0095(6) 0.117(5) Uani 1 1 d . U . . .
H71 H 0.192710 0.177990 -0.042512 0.140 Uiso 1 1 calc R U . . .
C72 C 0.3013(8) 0.2062(5) -0.0028(6) 0.105(4) Uani 1 1 d . U . . .
H72 H 0.292943 0.227526 -0.034231 0.126 Uiso 1 1 calc R U . . .
N21 N 0.3004(5) 0.3524(4) 0.3731(4) 0.087(3) Uani 1 1 d . U . . .
N22 N 0.2259(4) 0.2643(3) 0.3913(4) 0.066(2) Uani 1 1 d . U . . .
N23 N 0.1933(6) 0.1662(3) 0.4703(4) 0.081(3) Uani 1 1 d . U . . .
N24 N 0.1813(4) 0.2567(3) 0.4720(3) 0.053(2) Uani 1 1 d . U . . .
N25 N 0.1202(5) 0.3194(3) 0.5331(3) 0.063(2) Uani 1 1 d . U . . .
C73 C 0.2376(6) 0.1653(3) 0.3839(5) 0.066(3) Uani 1 1 d . U . . .
H73 H 0.248414 0.181491 0.352805 0.079 Uiso 1 1 calc R U . . .
C74 C 0.2472(7) 0.1194(4) 0.3871(5) 0.086(4) Uani 1 1 d . U . . .
H74 H 0.266733 0.103961 0.359712 0.104 Uiso 1 1 calc R U . . .
C75 C 0.2271(7) 0.0977(4) 0.4314(6) 0.093(4) Uani 1 1 d . U . . .
H75 H 0.230224 0.066396 0.433439 0.112 Uiso 1 1 calc R U . . .
C76 C 0.2017(8) 0.1209(4) 0.4743(5) 0.097(4) Uani 1 1 d . U . . .
H76 H 0.190574 0.105353 0.505785 0.116 Uiso 1 1 calc R U . . .
C77 C 0.2117(5) 0.1875(4) 0.4272(5) 0.057(3) Uani 1 1 d . U . . .
C78 C 0.2055(5) 0.2363(4) 0.4295(5) 0.058(3) Uani 1 1 d . U . . .
C79 C 0.2140(5) 0.3069(3) 0.4112(4) 0.053(2) Uani 1 1 d . U . . .
C80 C 0.2297(7) 0.3496(4) 0.3826(5) 0.074(3) Uani 1 1 d . U . . .
C81 C 0.1643(7) 0.3801(4) 0.3589(4) 0.073(3) Uani 1 1 d . U . . .
H81 H 0.112741 0.375003 0.360886 0.087 Uiso 1 1 calc R U . . .
C82 C 0.1842(8) 0.4194(4) 0.3315(6) 0.097(4) Uani 1 1 d . U . . .
H82 H 0.144590 0.441535 0.316015 0.116 Uiso 1 1 calc R U . . .
C83 C 0.2579(10) 0.4254(5) 0.3274(7) 0.111(5) Uani 1 1 d . U . . .
H83 H 0.271642 0.452424 0.312878 0.133 Uiso 1 1 calc R U . . .
C84 C 0.3118(9) 0.3913(5) 0.3448(6) 0.106(4) Uani 1 1 d . U . . .
H84 H 0.360533 0.394284 0.337142 0.127 Uiso 1 1 calc R U . . .
C85 C 0.1879(5) 0.3026(3) 0.4625(4) 0.051(2) Uani 1 1 d . U . . .
C86 C 0.1676(5) 0.3355(3) 0.5023(4) 0.050(2) Uani 1 1 d . U . . .
C87 C 0.1966(6) 0.3791(3) 0.5094(4) 0.068(3) Uani 1 1 d . U . . .
H87 H 0.230868 0.389260 0.488820 0.081 Uiso 1 1 calc R U . . .
C88 C 0.1723(7) 0.4074(4) 0.5486(5) 0.092(4) Uani 1 1 d . U . . .
H88 H 0.190731 0.436963 0.554856 0.110 Uiso 1 1 calc R U . . .
C89 C 0.1217(7) 0.3915(4) 0.5776(5) 0.085(4) Uani 1 1 d . U . . .
H89 H 0.103410 0.409806 0.603084 0.103 Uiso 1 1 calc R U . . .
C90 C 0.0990(6) 0.3474(4) 0.5674(5) 0.080(3) Uani 1 1 d . U . . .
H90 H 0.064629 0.336493 0.587460 0.096 Uiso 1 1 calc R U . . .
Cl3 Cl 0.9006(2) 0.44112(12) 0.1444(2) 0.1413(15) Uani 1 1 d . . . . .
Cl4 Cl 0.0405(5) 0.4977(3) 0.2388(4) 0.184(4) Uani 0.5 1 d . . P . .
Cl1 Cl 0.4718(5) 0.0466(3) 0.1601(4) 0.154(3) Uani 0.5 1 d . . P . .
Cl2 Cl 0.4323(5) 0.3043(3) 0.1269(4) 0.154(3) Uani 0.5 1 d . . P . .
Cl5 Cl 0.9964(5) 0.2489(3) 0.5118(3) 0.130(3) Uani 0.5 1 d . . P . .
N1A N 1.529(2) 0.2121(13) 0.3516(19) 0.098(8) Uani 0.45(4) 1 d D U P A 2
C4A C 1.638(2) 0.1837(15) 0.4406(17) 0.096(9) Uani 0.45(4) 1 d D U P A 2
H4A H 1.690052 0.186278 0.470134 0.116 Uiso 0.45(4) 1 calc R U P A 2
C5A C 1.610(2) 0.2167(14) 0.3958(17) 0.094(9) Uani 0.45(4) 1 d D U P A 2
H5A H 1.642418 0.241123 0.394503 0.112 Uiso 0.45(4) 1 calc R U P A 2
C2A C 1.521(3) 0.1432(15) 0.4020(19) 0.072(8) Uani 0.45(4) 1 d D U P A 2
H2A H 1.490666 0.117661 0.404023 0.087 Uiso 0.45(4) 1 calc R U P A 2
C3A C 1.594(2) 0.1494(15) 0.4432(19) 0.092(9) Uani 0.45(4) 1 d D U P A 2
H3AA H 1.615308 0.128403 0.475032 0.111 Uiso 0.45(4) 1 calc R U P A 2
C1A C 1.488(3) 0.174(2) 0.356(4) 0.075(6) Uani 0.45(4) 1 d D U P A 2

loop_
_atom_site_aniso_label
_atom_site_aniso_U_11
_atom_site_aniso_U_22
_atom_site_aniso_U_33
_atom_site_aniso_U_23
_atom_site_aniso_U_13
_atom_site_aniso_U_12
Pd1 0.0527(5) 0.0550(5) 0.0569(5) -0.0038(4) 0.0259(4) 0.0005(4)
Pd2 0.0440(4) 0.0446(4) 0.0458(4) 0.0012(4) 0.0151(3) -0.0027(3)
Pd3 0.0503(4) 0.0472(5) 0.0506(4) 0.0005(4) 0.0251(3) -0.0023(4)
N1 0.082(12) 0.112(18) 0.064(13) 0.004(12) 0.034(10) 0.028(11)
N2 0.046(5) 0.087(7) 0.064(5) 0.005(5) 0.030(4) 0.015(5)
N3 0.070(6) 0.089(7) 0.075(6) 0.020(6) 0.030(5) 0.038(5)
N4 0.047(5) 0.055(5) 0.046(4) -0.002(4) 0.024(4) 0.000(4)
N5 0.073(6) 0.054(5) 0.080(6) -0.014(5) 0.044(5) -0.004(5)
N6 0.038(4) 0.048(5) 0.051(4) -0.001(4) 0.024(3) 0.002(3)
N7 0.046(4) 0.046(5) 0.060(5) -0.004(4) 0.022(4) -0.006(4)
N8 0.036(4) 0.054(5) 0.054(5) 0.008(4) 0.011(4) 0.006(4)
N9 0.043(4) 0.042(4) 0.058(5) 0.000(4) 0.015(4) -0.004(4)
N10 0.007(3) 0.065(5) 0.040(4) 0.015(4) 0.001(3) -0.010(3)
N11 0.040(4) 0.055(5) 0.055(5) 0.012(4) 0.022(4) -0.002(4)
N12 0.035(4) 0.043(5) 0.059(5) 0.006(4) 0.012(3) -0.001(4)
N13 0.033(4) 0.043(4) 0.052(4) 0.000(4) 0.014(3) -0.004(3)
N14 0.045(4) 0.057(5) 0.048(4) 0.005(4) 0.022(4) -0.003(4)
N15 0.045(5) 0.041(5) 0.072(5) 0.009(4) 0.015(4) 0.000(4)
N16 0.045(5) 0.057(5) 0.051(4) 0.006(4) 0.020(4) -0.001(4)
N17 0.045(5) 0.048(5) 0.064(5) -0.001(4) 0.026(4) -0.002(4)
N18 0.037(5) 0.072(6) 0.073(5) -0.021(5) 0.029(4) -0.014(4)
N19 0.069(6) 0.054(5) 0.068(5) -0.003(5) 0.038(5) -0.008(5)
N20 0.079(7) 0.101(8) 0.077(6) 0.008(6) 0.030(5) -0.006(6)
C1 0.071(7) 0.111(16) 0.054(6) -0.021(11) 0.036(6) 0.005(9)
C2 0.095(15) 0.125(18) 0.057(13) -0.024(13) 0.001(12) 0.016(14)
C3 0.092(14) 0.12(2) 0.080(16) -0.018(16) -0.005(13) 0.021(15)
C4 0.093(14) 0.091(18) 0.080(12) -0.040(14) 0.026(13) 0.036(13)
C5 0.110(15) 0.090(18) 0.076(12) -0.028(14) 0.028(12) 0.037(14)
C6 0.064(7) 0.118(10) 0.058(7) -0.029(7) 0.044(6) 0.007(7)
C7 0.046(6) 0.083(8) 0.049(6) 0.005(6) 0.023(5) 0.000(6)
C8 0.042(6) 0.082(8) 0.054(6) 0.004(6) 0.013(5) 0.016(6)
C9 0.066(7) 0.050(7) 0.085(7) 0.017(6) 0.031(6) 0.008(6)
C10 0.100(9) 0.063(8) 0.104(9) 0.011(7) 0.047(7) 0.032(7)
C11 0.126(12) 0.078(9) 0.133(12) -0.018(9) 0.066(10) 0.006(9)
C12 0.137(11) 0.087(10) 0.109(10) -0.029(8) 0.062(9) -0.017(9)
C13 0.096(9) 0.067(8) 0.118(10) -0.043(8) 0.043(7) -0.011(7)
C14 0.050(6) 0.060(6) 0.051(6) -0.003(5) 0.023(5) 0.007(5)
C15 0.066(7) 0.074(8) 0.084(7) 0.001(6) 0.046(6) 0.005(6)
C16 0.069(7) 0.104(9) 0.070(7) 0.034(7) 0.034(6) 0.007(7)
C17 0.068(7) 0.091(9) 0.066(7) 0.030(6) 0.017(6) 0.002(6)
C18 0.051(6) 0.083(8) 0.052(6) 0.013(6) 0.015(5) 0.014(6)
C19 0.085(7) 0.045(6) 0.087(8) -0.007(6) 0.044(6) 0.001(6)
C20 0.104(9) 0.050(7) 0.099(9) 0.000(7) 0.039(7) -0.020(6)
C21 0.102(9) 0.065(8) 0.115(10) -0.005(8) 0.055(7) -0.019(7)
C22 0.086(7) 0.068(8) 0.077(7) -0.004(6) 0.048(6) 0.000(6)
C23 0.043(5) 0.060(7) 0.061(6) -0.005(5) 0.021(5) -0.001(5)
C24 0.034(5) 0.065(7) 0.053(6) 0.005(5) 0.014(4) -0.011(5)
C25 0.049(5) 0.041(5) 0.039(5) -0.004(4) 0.012(4) 0.000(4)
C26 0.047(6) 0.055(6) 0.039(5) -0.004(5) 0.019(4) 0.003(5)
C27 0.054(6) 0.048(6) 0.052(5) -0.009(5) 0.018(5) 0.003(5)
C28 0.054(6) 0.075(8) 0.079(7) -0.009(6) 0.025(6) -0.012(6)
C29 0.072(7) 0.087(9) 0.083(8) -0.002(7) 0.047(6) -0.028(7)
C30 0.065(7) 0.056(7) 0.100(8) 0.018(6) 0.029(6) -0.012(6)
C31 0.040(5) 0.032(5) 0.052(5) -0.002(4) 0.012(4) 0.005(4)
C32 0.036(5) 0.053(6) 0.037(5) -0.015(5) 0.013(4) -0.013(4)
C33 0.050(6) 0.073(7) 0.064(6) -0.022(6) 0.024(5) 0.009(5)
C34 0.060(7) 0.108(9) 0.042(6) -0.020(6) 0.007(5) 0.001(7)
C35 0.091(8) 0.088(9) 0.066(7) -0.038(7) 0.015(7) 0.018(7)
C36 0.070(7) 0.029(5) 0.082(7) -0.004(5) 0.011(6) 0.014(5)
C37 0.038(5) 0.041(5) 0.061(6) -0.006(5) 0.003(4) 0.002(4)
C38 0.051(6) 0.050(6) 0.092(7) -0.007(6) 0.023(5) 0.003(5)
C39 0.050(6) 0.073(8) 0.069(7) 0.000(6) 0.015(5) 0.001(6)
C40 0.040(5) 0.063(7) 0.049(5) -0.003(5) 0.015(4) -0.007(5)
C41 0.058(6) 0.048(6) 0.032(5) 0.001(4) 0.022(4) 0.004(5)
C42 0.039(5) 0.053(6) 0.047(5) -0.004(5) 0.019(4) -0.012(4)
C43 0.050(6) 0.050(6) 0.051(5) 0.002(5) 0.024(4) -0.011(5)
C44 0.038(5) 0.046(6) 0.046(5) -0.004(5) 0.009(4) -0.009(4)
C45 0.047(6) 0.081(8) 0.067(6) -0.008(6) 0.029(5) -0.004(5)
C46 0.066(7) 0.099(9) 0.040(5) 0.013(6) 0.027(5) 0.000(7)
C47 0.055(6) 0.108(10) 0.059(7) 0.026(7) 0.019(5) -0.008(7)
C48 0.052(6) 0.086(8) 0.053(6) 0.010(6) 0.014(5) -0.012(5)
C49 0.035(5) 0.047(6) 0.046(5) -0.005(5) 0.015(4) -0.005(4)
C50 0.053(6) 0.051(6) 0.058(6) -0.015(5) 0.028(5) -0.017(5)
C51 0.077(7) 0.068(8) 0.098(8) -0.024(7) 0.054(6) 0.002(6)
C52 0.117(9) 0.039(6) 0.092(8) -0.011(6) 0.051(7) 0.013(6)
C53 0.094(8) 0.043(7) 0.093(8) 0.013(6) 0.048(6) 0.009(6)
C54 0.090(8) 0.059(7) 0.087(8) 0.010(7) 0.036(6) -0.002(6)
C55 0.066(7) 0.071(8) 0.074(7) 0.011(6) 0.034(6) 0.000(6)
C56 0.102(9) 0.074(8) 0.063(7) 0.022(6) 0.027(7) 0.020(7)
C57 0.116(9) 0.054(7) 0.072(7) 0.006(6) 0.047(7) -0.004(7)
C58 0.075(7) 0.053(6) 0.065(6) -0.001(6) 0.037(6) -0.010(5)
C59 0.063(6) 0.050(6) 0.053(6) -0.006(5) 0.030(5) -0.004(5)
C60 0.061(6) 0.071(7) 0.047(5) 0.000(5) 0.044(5) -0.014(5)
C61 0.047(6) 0.060(6) 0.046(5) -0.010(5) 0.027(5) -0.003(5)
C62 0.061(6) 0.053(6) 0.066(6) -0.018(5) 0.040(5) -0.007(5)
C63 0.091(8) 0.065(8) 0.097(8) 0.005(7) 0.056(7) -0.004(6)
C64 0.108(9) 0.048(7) 0.122(10) -0.013(7) 0.064(8) -0.001(7)
C65 0.074(8) 0.077(8) 0.100(8) -0.037(7) 0.035(7) -0.012(7)
C66 0.075(7) 0.061(7) 0.068(7) -0.014(6) 0.034(6) -0.019(6)
C67 0.051(6) 0.076(8) 0.044(5) 0.001(5) 0.025(5) 0.004(6)
C68 0.053(6) 0.066(7) 0.060(6) -0.006(6) 0.028(5) -0.014(5)
C69 0.078(8) 0.122(11) 0.089(8) -0.002(8) 0.028(7) -0.020(8)
C70 0.085(9) 0.147(13) 0.101(10) 0.002(10) 0.013(8) -0.031(9)
C71 0.072(9) 0.169(15) 0.094(10) -0.002(10) 0.009(8) -0.020(9)
C72 0.086(9) 0.142(12) 0.077(8) 0.015(9) 0.016(8) -0.007(9)
N21 0.079(6) 0.105(8) 0.087(7) 0.002(6) 0.040(5) -0.020(6)
N22 0.061(5) 0.065(6) 0.068(5) -0.009(5) 0.017(4) 0.016(4)
N23 0.117(7) 0.068(7) 0.065(6) 0.009(5) 0.042(5) 0.000(6)
N24 0.062(5) 0.054(5) 0.046(4) -0.013(4) 0.022(4) 0.010(4)
N25 0.065(5) 0.079(7) 0.052(5) -0.003(5) 0.030(4) 0.005(5)
C73 0.061(6) 0.057(7) 0.066(7) -0.007(6) 0.006(5) 0.000(6)
C74 0.109(9) 0.084(9) 0.068(7) -0.007(7) 0.033(7) 0.016(8)
C75 0.110(9) 0.062(8) 0.095(9) -0.013(8) 0.021(8) 0.010(7)
C76 0.161(11) 0.068(8) 0.067(7) 0.015(7) 0.046(7) 0.006(8)
C77 0.049(6) 0.068(7) 0.054(6) -0.005(6) 0.020(5) 0.005(5)
C78 0.050(6) 0.066(7) 0.058(6) 0.009(6) 0.021(5) 0.001(5)
C79 0.047(5) 0.061(7) 0.054(6) -0.002(5) 0.021(5) -0.006(5)
C80 0.082(8) 0.069(8) 0.087(8) -0.029(6) 0.049(6) -0.037(6)
C81 0.095(8) 0.057(7) 0.069(7) 0.005(6) 0.033(6) 0.014(6)
C82 0.116(10) 0.058(8) 0.111(10) -0.014(7) 0.033(8) 0.011(8)
C83 0.150(14) 0.072(10) 0.130(11) -0.008(9) 0.073(11) -0.035(10)
C84 0.131(11) 0.092(11) 0.121(11) -0.019(9) 0.078(9) -0.042(9)
C85 0.051(6) 0.060(6) 0.039(5) -0.002(5) 0.013(4) -0.004(5)
C86 0.055(6) 0.053(6) 0.043(5) 0.008(5) 0.018(4) 0.002(5)
C87 0.091(8) 0.053(7) 0.066(7) 0.000(6) 0.036(6) -0.003(6)
C88 0.128(10) 0.064(8) 0.083(8) -0.003(7) 0.037(7) -0.013(7)
C89 0.107(9) 0.084(9) 0.077(8) 0.005(7) 0.045(7) 0.031(8)
C90 0.078(8) 0.084(9) 0.085(8) 0.033(7) 0.036(6) 0.026(7)
Cl3 0.149(3) 0.089(3) 0.197(4) -0.004(3) 0.075(3) -0.013(2)
Cl4 0.156(8) 0.178(9) 0.190(9) -0.021(8) 0.023(7) 0.041(7)
Cl1 0.160(7) 0.100(6) 0.184(8) -0.026(6) 0.039(6) -0.006(5)
Cl2 0.129(6) 0.153(8) 0.189(8) 0.037(7) 0.069(6) 0.004(6)
Cl5 0.160(7) 0.133(7) 0.109(5) 0.007(5) 0.060(5) 0.006(5)
N1A 0.081(14) 0.121(18) 0.080(16) -0.016(14) 0.011(12) 0.015(13)
C4A 0.111(16) 0.10(2) 0.060(14) -0.032(17) 0.002(14) 0.015(16)
C5A 0.096(15) 0.11(2) 0.071(15) -0.013(16) 0.021(13) -0.005(16)
C2A 0.087(15) 0.092(18) 0.036(11) -0.026(13) 0.021(11) 0.008(13)
C3A 0.103(17) 0.11(2) 0.061(12) -0.035(16) 0.019(15) 0.011(17)
C1A 0.071(7) 0.111(16) 0.054(6) -0.021(11) 0.036(6) 0.005(9)

loop_
_atom_type_symbol
_atom_type_description
_atom_type_scat_dispersion_real
_atom_type_scat_dispersion_imag
_atom_type_scat_source
C C 0.0033 0.0016 'International Tables Vol C Tables 4.2.6.8 and 6.1.1.4'
H H 0.0000 0.0000 'International Tables Vol C Tables 4.2.6.8 and 6.1.1.4'
Cl Cl 0.1484 0.1585 'International Tables Vol C Tables 4.2.6.8 and 6.1.1.4'
N N 0.0061 0.0033 'International Tables Vol C Tables 4.2.6.8 and 6.1.1.4'
Pd Pd -0.9988 1.0072 'International Tables Vol C Tables 4.2.6.8 and 6.1.1.4'

loop_
_geom_angle_atom_site_label_1
_geom_angle_atom_site_label_2
_geom_angle_atom_site_label_3
_geom_angle
_geom_angle_site_symmetry_1
_geom_angle_site_symmetry_3
_geom_angle_publ_flag
N4 Pd1 N5 87.2(3) . . ?
N6 Pd1 N4 98.1(3) . . ?
N6 Pd1 N5 174.7(3) . . ?
N6 Pd1 N7 81.6(3) . . ?
N7 Pd1 N4 179.5(3) . . ?
N7 Pd1 N5 93.1(3) . . ?
N9 Pd2 N11 90.4(3) . . ?
N9 Pd2 N12 178.0(3) . . ?
N10 Pd2 N9 87.5(2) . . ?
N10 Pd2 N11 174.6(3) . . ?
N10 Pd2 N12 93.9(3) . . ?
N12 Pd2 N11 88.1(3) . . ?
N13 Pd3 N15 80.8(3) . . ?
N16 Pd3 N13 175.1(3) . . ?
N16 Pd3 N15 94.3(3) . . ?
N17 Pd3 N13 97.2(3) . . ?
N17 Pd3 N15 175.9(3) . . ?
N17 Pd3 N16 87.7(3) . . ?
C1 N1 C5 114(2) . . ?
C6 N2 C7 104.9(9) . . ?
C6 N3 H3 126.6 . . ?
C6 N3 C8 106.7(10) . . ?
C8 N3 H3 126.6 . . ?
C14 N4 Pd1 118.1(6) . . ?
C14 N4 C18 121.5(8) . . ?
C18 N4 Pd1 120.4(6) . . ?
C9 N5 Pd1 117.9(7) . . ?
C9 N5 C13 123.3(9) . . ?
C13 N5 Pd1 118.8(7) . . ?
C24 N6 Pd1 112.0(6) . . ?
C24 N6 C25 103.0(7) . . ?
C25 N6 Pd1 144.7(6) . . ?
C19 N7 Pd1 127.0(7) . . ?
C19 N7 C23 117.2(8) . . ?
C23 N7 Pd1 115.7(6) . . ?
C24 N8 C31 103.9(7) . . ?
C26 N9 Pd2 119.5(6) . . ?
C30 N9 Pd2 121.0(6) . . ?
C30 N9 C26 119.5(8) . . ?
C32 N10 Pd2 121.6(6) . . ?
C32 N10 C36 115.8(7) . . ?
C36 N10 Pd2 122.4(6) . . ?
C44 N11 Pd2 119.0(6) . . ?
C48 N11 Pd2 118.4(7) . . ?
C48 N11 C44 121.9(8) . . ?
C37 N12 Pd2 120.6(6) . . ?
C37 N12 C41 120.2(7) . . ?
C41 N12 Pd2 119.1(6) . . ?
C42 N13 Pd3 143.8(6) . . ?
C42 N13 C49 105.0(7) . . ?
C49 N13 Pd3 110.9(6) . . ?
C49 N14 C43 103.0(7) . . ?
C50 N15 Pd3 115.3(6) . . ?
C50 N15 C54 118.2(9) . . ?
C54 N15 Pd3 126.4(7) . . ?
C55 N16 Pd3 119.6(6) . . ?
C59 N16 Pd3 119.7(6) . . ?
C59 N16 C55 119.6(8) . . ?
C62 N17 Pd3 120.2(6) . . ?
C66 N17 Pd3 120.3(7) . . ?
C66 N17 C62 119.5(8) . . ?
C67 N18 C61 103.7(8) . . ?
C60 N19 H19 127.9 . . ?
C67 N19 H19 127.9 . . ?
C67 N19 C60 104.1(8) . . ?
C68 N20 C72 118.0(10) . . ?
N1 C1 C2 123.4(18) . . ?
N1 C1 C6 115(4) . . ?
C2 C1 C6 122(4) . . ?
C1 C2 H2 119.4 . . ?
C3 C2 C1 121(3) . . ?
C3 C2 H2 119.4 . . ?
C2 C3 H3A 120.8 . . ?
C4 C3 C2 118(3) . . ?
C4 C3 H3A 120.8 . . ?
C3 C4 H4 118.1 . . ?
C3 C4 C5 124(3) . . ?
C5 C4 H4 118.1 . . ?
N1 C5 H5 120.8 . . ?
C4 C5 N1 118(2) . . ?
C4 C5 H5 120.8 . . ?
N2 C6 C1 128(2) . . ?
N2 C6 C1A 116(3) . . ?
N3 C6 N2 112.8(10) . . ?
N3 C6 C1 119(2) . . ?
N3 C6 C1A 131(3) . . ?
N2 C7 C8 108.8(9) . . ?
N2 C7 C14 122.3(10) . . ?
C8 C7 C14 127.9(9) . . ?
N3 C8 C7 106.6(9) . . ?
N3 C8 C9 122.1(10) . . ?
C7 C8 C9 129.6(9) . . ?
N5 C9 C8 119.0(9) . . ?
N5 C9 C10 117.8(10) . . ?
C10 C9 C8 123.1(10) . . ?
C9 C10 H10 121.0 . . ?
C11 C10 C9 118.0(11) . . ?
C11 C10 H10 121.0 . . ?
C10 C11 H11 120.0 . . ?
C10 C11 C12 120.1(13) . . ?
C12 C11 H11 120.0 . . ?
C11 C12 H12 118.4 . . ?
C13 C12 C11 123.2(13) . . ?
C13 C12 H12 118.4 . . ?
N5 C13 H13 121.5 . . ?
C12 C13 N5 117.1(12) . . ?
C12 C13 H13 121.5 . . ?
N4 C14 C7 120.4(9) . . ?
N4 C14 C15 118.8(8) . . ?
C15 C14 C7 120.8(9) . . ?
C14 C15 H15 120.6 . . ?
C14 C15 C16 118.9(9) . . ?
C16 C15 H15 120.6 . . ?
C15 C16 H16 119.9 . . ?
C17 C16 C15 120.2(10) . . ?
C17 C16 H16 119.9 . . ?
C16 C17 H17 119.9 . . ?
C16 C17 C18 120.1(9) . . ?
C18 C17 H17 119.9 . . ?
N4 C18 H18 119.8 . . ?
C17 C18 N4 120.3(9) . . ?
C17 C18 H18 119.8 . . ?
N7 C19 H19A 119.4 . . ?
N7 C19 C20 121.1(10) . . ?
C20 C19 H19A 119.4 . . ?
C19 C20 H20 120.3 . . ?
C21 C20 C19 119.3(11) . . ?
C21 C20 H20 120.3 . . ?
C20 C21 H21 120.1 . . ?
C22 C21 C20 119.7(12) . . ?
C22 C21 H21 120.1 . . ?
C21 C22 H22 120.2 . . ?
C21 C22 C23 119.6(11) . . ?
C23 C22 H22 120.2 . . ?
N7 C23 C22 122.9(9) . . ?
N7 C23 C24 112.1(9) . . ?
C22 C23 C24 125.0(9) . . ?
N6 C24 C23 118.4(9) . . ?
N8 C24 N6 115.0(8) . . ?
N8 C24 C23 126.6(8) . . ?
N6 C25 C26 122.9(8) . . ?
C31 C25 N6 108.3(8) . . ?
C31 C25 C26 128.2(8) . . ?
N9 C26 C25 117.4(8) . . ?
N9 C26 C27 121.1(8) . . ?
C27 C26 C25 121.3(8) . . ?
C26 C27 H27 120.5 . . ?
C28 C27 C26 119.1(9) . . ?
C28 C27 H27 120.5 . . ?
C27 C28 H28 120.3 . . ?
C29 C28 C27 119.4(9) . . ?
C29 C28 H28 120.3 . . ?
C28 C29 H29 120.0 . . ?
C28 C29 C30 119.9(10) . . ?
C30 C29 H29 120.0 . . ?
N9 C30 C29 120.8(9) . . ?
N9 C30 H30 119.6 . . ?
C29 C30 H30 119.6 . . ?
N8 C31 C32 119.4(8) . . ?
C25 C31 N8 109.7(8) . . ?
C25 C31 C32 130.8(8) . . ?
N10 C32 C31 115.8(7) . . ?
C33 C32 N10 121.8(9) . . ?
C33 C32 C31 122.3(9) . . ?
C32 C33 H33 119.6 . . ?
C32 C33 C34 120.7(10) . . ?
C34 C33 H33 119.6 . . ?
C33 C34 H34 119.7 . . ?
C33 C34 C35 120.5(10) . . ?
C35 C34 H34 119.7 . . ?
C34 C35 H35 120.7 . . ?
C36 C35 C34 118.7(10) . . ?
C36 C35 H35 120.7 . . ?
N10 C36 H36 118.9 . . ?
C35 C36 N10 122.3(9) . . ?
C35 C36 H36 118.9 . . ?
N12 C37 H37 119.9 . . ?
N12 C37 C38 120.1(8) . . ?
C38 C37 H37 119.9 . . ?
C37 C38 H38 120.3 . . ?
C39 C38 C37 119.4(9) . . ?
C39 C38 H38 120.3 . . ?
C38 C39 H39 119.5 . . ?
C40 C39 C38 121.0(9) . . ?
C40 C39 H39 119.5 . . ?
C39 C40 H40 121.0 . . ?
C39 C40 C41 117.9(9) . . ?
C41 C40 H40 121.0 . . ?
N12 C41 C40 121.3(8) . . ?
N12 C41 C42 118.3(7) . . ?
C40 C41 C42 120.3(8) . . ?
N13 C42 C41 123.2(7) . . ?
N13 C42 C43 109.0(8) . . ?
C43 C42 C41 126.0(8) . . ?
N14 C43 C42 108.3(8) . . ?
N14 C43 C44 120.7(8) . . ?
C42 C43 C44 130.7(9) . . ?
N11 C44 C43 119.1(8) . . ?
N11 C44 C45 119.2(9) . . ?
C45 C44 C43 121.7(8) . . ?
C44 C45 H45 120.4 . . ?
C46 C45 C44 119.3(10) . . ?
C46 C45 H45 120.4 . . ?
C45 C46 H46 119.7 . . ?
C45 C46 C47 120.7(10) . . ?
C47 C46 H46 119.7 . . ?
C46 C47 H47 121.2 . . ?
C48 C47 C46 117.6(10) . . ?
C48 C47 H47 121.2 . . ?
N11 C48 C47 121.1(10) . . ?
N11 C48 H48 119.5 . . ?
C47 C48 H48 119.5 . . ?
N13 C49 C50 119.9(8) . . ?
N14 C49 N13 114.6(8) . . ?
N14 C49 C50 125.4(8) . . ?
N15 C50 C49 112.4(8) . . ?
N15 C50 C51 120.2(9) . . ?
C51 C50 C49 127.4(9) . . ?
C50 C51 H51 119.4 . . ?
C50 C51 C52 121.1(10) . . ?
C52 C51 H51 119.4 . . ?
C51 C52 H52 121.4 . . ?
C51 C52 C53 117.3(10) . . ?
C53 C52 H52 121.4 . . ?
C52 C53 H53 120.1 . . ?
C54 C53 C52 119.7(11) . . ?
C54 C53 H53 120.1 . . ?
N15 C54 H54 118.4 . . ?
C53 C54 N15 123.1(11) . . ?
C53 C54 H54 118.4 . . ?
N16 C55 H55 118.7 . . ?
C56 C55 N16 122.6(10) . . ?
C56 C55 H55 118.7 . . ?
C55 C56 H56 120.5 . . ?
C55 C56 C57 119.0(10) . . ?
C57 C56 H56 120.5 . . ?
C56 C57 H57 121.2 . . ?
C58 C57 C56 117.5(10) . . ?
C58 C57 H57 121.2 . . ?
C57 C58 H58 119.0 . . ?
C57 C58 C59 121.9(10) . . ?
C59 C58 H58 119.0 . . ?
N16 C59 C58 119.0(9) . . ?
N16 C59 C60 118.5(9) . . ?
C58 C59 C60 122.6(9) . . ?
N19 C60 C59 122.4(9) . . ?
N19 C60 C61 108.0(8) . . ?
C61 C60 C59 129.2(9) . . ?
N18 C61 C60 108.6(8) . . ?
N18 C61 C62 121.4(9) . . ?
C60 C61 C62 129.2(9) . . ?
N17 C62 C61 119.5(9) . . ?
N17 C62 C63 119.8(9) . . ?
C63 C62 C61 120.6(9) . . ?
C62 C63 H63 120.1 . . ?
C62 C63 C64 119.8(11) . . ?
C64 C63 H63 120.1 . . ?
C63 C64 H64 120.2 . . ?
C65 C64 C63 119.6(11) . . ?
C65 C64 H64 120.2 . . ?
C64 C65 H65 120.8 . . ?
C64 C65 C66 118.5(10) . . ?
C66 C65 H65 120.8 . . ?
N17 C66 C65 122.7(10) . . ?
N17 C66 H66 118.7 . . ?
C65 C66 H66 118.7 . . ?
N18 C67 N19 115.5(8) . . ?
N18 C67 C68 121.8(10) . . ?
N19 C67 C68 122.4(10) . . ?
N20 C68 C67 118.2(9) . . ?
N20 C68 C69 121.1(10) . . ?
C69 C68 C67 120.6(10) . . ?
C68 C69 H69 120.2 . . ?
C68 C69 C70 119.6(12) . . ?
C70 C69 H69 120.2 . . ?
C69 C70 H70 121.2 . . ?
C71 C70 C69 117.6(13) . . ?
C71 C70 H70 121.2 . . ?
C70 C71 H71 120.6 . . ?
C72 C71 C70 118.7(13) . . ?
C72 C71 H71 120.6 . . ?
N20 C72 H72 117.6 . . ?
C71 C72 N20 124.7(13) . . ?
C71 C72 H72 117.6 . . ?
C80 N21 C84 115.2(11) . . ?
C78 N22 C79 104.6(8) . . ?
C77 N23 C76 119.1(10) . . ?
C78 N24 C85 105.5(8) . . ?
C90 N25 C86 116.6(10) . . ?
C74 C73 H73 120.0 . . ?
C74 C73 C77 120.0(11) . . ?
C77 C73 H73 120.0 . . ?
C73 C74 H74 121.4 . . ?
C75 C74 C73 117.2(12) . . ?
C75 C74 H74 121.4 . . ?
C74 C75 H75 119.3 . . ?
C74 C75 C76 121.4(12) . . ?
C76 C75 H75 119.3 . . ?
N23 C76 C75 120.1(12) . . ?
N23 C76 H76 120.0 . . ?
C75 C76 H76 120.0 . . ?
N23 C77 C73 122.2(10) . . ?
N23 C77 C78 114.6(10) . . ?
C73 C77 C78 123.2(10) . . ?
N22 C78 C77 123.8(10) . . ?
N24 C78 N22 114.4(9) . . ?
N24 C78 C77 121.8(10) . . ?
N22 C79 C80 124.2(9) . . ?
N22 C79 C85 108.6(9) . . ?
C85 C79 C80 127.1(10) . . ?
N21 C80 C79 116.6(11) . . ?
N21 C80 C81 124.7(11) . . ?
C81 C80 C79 117.8(10) . . ?
C80 C81 H81 122.9 . . ?
C80 C81 C82 114.1(11) . . ?
C82 C81 H81 122.9 . . ?
C81 C82 H82 119.0 . . ?
C83 C82 C81 122.0(13) . . ?
C83 C82 H82 119.0 . . ?
C82 C83 H83 121.0 . . ?
C82 C83 C84 118.0(15) . . ?
C84 C83 H83 121.0 . . ?
N21 C84 H84 117.5 . . ?
C83 C84 N21 125.0(13) . . ?
C83 C84 H84 117.5 . . ?
N24 C85 C79 106.8(9) . . ?
N24 C85 C86 120.5(8) . . ?
C79 C85 C86 132.7(10) . . ?
N25 C86 C85 114.4(9) . . ?
N25 C86 C87 122.7(10) . . ?
C87 C86 C85 122.9(9) . . ?
C86 C87 H87 121.3 . . ?
C86 C87 C88 117.3(10) . . ?
C88 C87 H87 121.3 . . ?
C87 C88 H88 120.1 . . ?
C89 C88 C87 119.8(11) . . ?
C89 C88 H88 120.1 . . ?
C88 C89 H89 121.7 . . ?
C88 C89 C90 116.7(12) . . ?
C90 C89 H89 121.7 . . ?
N25 C90 C89 126.8(12) . . ?
N25 C90 H90 116.6 . . ?
C89 C90 H90 116.6 . . ?
C1A N1A C5A 116(2) . . ?
C5A C4A H4A 118.8 . . ?
C3A C4A H4A 118.8 . . ?
C3A C4A C5A 122(3) . . ?
N1A C5A H5A 121.2 . . ?
C4A C5A N1A 118(3) . . ?
C4A C5A H5A 121.2 . . ?
C3A C2A H2A 120.3 . . ?
C3A C2A C1A 119(3) . . ?
C1A C2A H2A 120.3 . . ?
C4A C3A C2A 122(4) . . ?
C4A C3A H3AA 119.1 . . ?
C2A C3A H3AA 119.1 . . ?
N1A C1A C6 118(4) . . ?
N1A C1A C2A 122.5(19) . . ?
C2A C1A C6 120(4) . . ?

loop_
_geom_bond_atom_site_label_1
_geom_bond_atom_site_label_2
_geom_bond_distance
_geom_bond_site_symmetry_2
_geom_bond_publ_flag
Pd1 N4 2.042(7) . ?
Pd1 N5 2.053(8) . ?
Pd1 N6 2.027(7) . ?
Pd1 N7 2.040(7) . ?
Pd2 N9 2.016(7) . ?
Pd2 N10 1.987(6) . ?
Pd2 N11 2.035(7) . ?
Pd2 N12 2.030(6) . ?
Pd3 N13 2.030(7) . ?
Pd3 N15 2.056(7) . ?
Pd3 N16 2.021(7) . ?
Pd3 N17 2.016(7) . ?
N1 C1 1.34(6) . ?
N1 C5 1.42(3) . ?
N2 C6 1.347(12) . ?
N2 C7 1.354(11) . ?
N3 H3 0.8600 . ?
N3 C6 1.338(12) . ?
N3 C8 1.351(10) . ?
N4 C14 1.357(10) . ?
N4 C18 1.360(10) . ?
N5 C9 1.353(11) . ?
N5 C13 1.361(11) . ?
N6 C24 1.372(10) . ?
N6 C25 1.382(10) . ?
N7 C19 1.339(11) . ?
N7 C23 1.357(10) . ?
N8 C24 1.321(10) . ?
N8 C31 1.375(10) . ?
N9 C26 1.360(10) . ?
N9 C30 1.336(10) . ?
N10 C32 1.368(10) . ?
N10 C36 1.442(10) . ?
N11 C44 1.351(10) . ?
N11 C48 1.344(10) . ?
N12 C37 1.348(9) . ?
N12 C41 1.360(10) . ?
N13 C42 1.330(10) . ?
N13 C49 1.367(10) . ?
N14 C43 1.397(10) . ?
N14 C49 1.339(10) . ?
N15 C50 1.338(10) . ?
N15 C54 1.350(11) . ?
N16 C55 1.363(10) . ?
N16 C59 1.345(10) . ?
N17 C62 1.346(10) . ?
N17 C66 1.336(10) . ?
N18 C61 1.366(10) . ?
N18 C67 1.330(11) . ?
N19 H19 0.8600 . ?
N19 C60 1.358(10) . ?
N19 C67 1.344(11) . ?
N20 C68 1.342(11) . ?
N20 C72 1.356(13) . ?
C1 C2 1.36(5) . ?
C1 C6 1.499(18) . ?
C2 H2 0.9300 . ?
C2 C3 1.31(4) . ?
C3 H3A 0.9300 . ?
C3 C4 1.29(3) . ?
C4 H4 0.9300 . ?
C4 C5 1.38(3) . ?
C5 H5 0.9300 . ?
C6 C1A 1.502(19) . ?
C7 C8 1.412(13) . ?
C7 C14 1.455(12) . ?
C8 C9 1.447(13) . ?
C9 C10 1.445(13) . ?
C10 H10 0.9300 . ?
C10 C11 1.355(14) . ?
C11 H11 0.9300 . ?
C11 C12 1.366(15) . ?
C12 H12 0.9300 . ?
C12 C13 1.348(14) . ?
C13 H13 0.9300 . ?
C14 C15 1.388(12) . ?
C15 H15 0.9300 . ?
C15 C16 1.402(12) . ?
C16 H16 0.9300 . ?
C16 C17 1.354(12) . ?
C17 H17 0.9300 . ?
C17 C18 1.354(12) . ?
C18 H18 0.9300 . ?
C19 H19A 0.9300 . ?
C19 C20 1.380(13) . ?
C20 H20 0.9300 . ?
C20 C21 1.376(14) . ?
C21 H21 0.9300 . ?
C21 C22 1.319(13) . ?
C22 H22 0.9300 . ?
C22 C23 1.359(12) . ?
C23 C24 1.494(12) . ?
C25 C26 1.474(11) . ?
C25 C31 1.375(11) . ?
C26 C27 1.405(11) . ?
C27 H27 0.9300 . ?
C27 C28 1.373(12) . ?
C28 H28 0.9300 . ?
C28 C29 1.370(13) . ?
C29 H29 0.9300 . ?
C29 C30 1.406(12) . ?
C30 H30 0.9300 . ?
C31 C32 1.455(11) . ?
C32 C33 1.354(11) . ?
C33 H33 0.9300 . ?
C33 C34 1.364(12) . ?
C34 H34 0.9300 . ?
C34 C35 1.376(13) . ?
C35 H35 0.9300 . ?
C35 C36 1.341(12) . ?
C36 H36 0.9300 . ?
C37 H37 0.9300 . ?
C37 C38 1.386(10) . ?
C38 H38 0.9300 . ?
C38 C39 1.384(12) . ?
C39 H39 0.9300 . ?
C39 C40 1.359(11) . ?
C40 H40 0.9300 . ?
C40 C41 1.399(10) . ?
C41 C42 1.515(11) . ?
C42 C43 1.403(11) . ?
C43 C44 1.459(11) . ?
C44 C45 1.404(11) . ?
C45 H45 0.9300 . ?
C45 C46 1.365(12) . ?
C46 H46 0.9300 . ?
C46 C47 1.407(13) . ?
C47 H47 0.9300 . ?
C47 C48 1.383(13) . ?
C48 H48 0.9300 . ?
C49 C50 1.457(11) . ?
C50 C51 1.373(12) . ?
C51 H51 0.9300 . ?
C51 C52 1.374(13) . ?
C52 H52 0.9300 . ?
C52 C53 1.379(13) . ?
C53 H53 0.9300 . ?
C53 C54 1.334(13) . ?
C54 H54 0.9300 . ?
C55 H55 0.9300 . ?
C55 C56 1.339(13) . ?
C56 H56 0.9300 . ?
C56 C57 1.412(13) . ?
C57 H57 0.9300 . ?
C57 C58 1.362(12) . ?
C58 H58 0.9300 . ?
C58 C59 1.388(12) . ?
C59 C60 1.451(12) . ?
C60 C61 1.407(12) . ?
C61 C62 1.459(12) . ?
C62 C63 1.378(12) . ?
C63 H63 0.9300 . ?
C63 C64 1.393(13) . ?
C64 H64 0.9300 . ?
C64 C65 1.343(13) . ?
C65 H65 0.9300 . ?
C65 C66 1.377(12) . ?
C66 H66 0.9300 . ?
C67 C68 1.474(12) . ?
C68 C69 1.386(13) . ?
C69 H69 0.9300 . ?
C69 C70 1.418(14) . ?
C70 H70 0.9300 . ?
C70 C71 1.393(16) . ?
C71 H71 0.9300 . ?
C71 C72 1.335(15) . ?
C72 H72 0.9300 . ?
N21 C80 1.329(12) . ?
N21 C84 1.370(14) . ?
N22 C78 1.340(11) . ?
N22 C79 1.382(11) . ?
N23 C76 1.351(12) . ?
N23 C77 1.301(12) . ?
N24 C78 1.331(11) . ?
N24 C85 1.390(11) . ?
N25 C86 1.347(11) . ?
N25 C90 1.281(12) . ?
C73 H73 0.9300 . ?
C73 C74 1.372(13) . ?
C73 C77 1.387(13) . ?
C74 H74 0.9300 . ?
C74 C75 1.345(15) . ?
C75 H75 0.9300 . ?
C75 C76 1.390(15) . ?
C76 H76 0.9300 . ?
C77 C78 1.453(13) . ?
C79 C80 1.494(13) . ?
C79 C85 1.401(11) . ?
C80 C81 1.409(13) . ?
C81 H81 0.9300 . ?
C81 C82 1.421(14) . ?
C82 H82 0.9300 . ?
C82 C83 1.335(15) . ?
C83 H83 0.9300 . ?
C83 C84 1.345(16) . ?
C84 H84 0.9300 . ?
C85 C86 1.460(12) . ?
C86 C87 1.379(11) . ?
C87 H87 0.9300 . ?
C87 C88 1.395(14) . ?
C88 H88 0.9300 . ?
C88 C89 1.359(14) . ?
C89 H89 0.9300 . ?
C89 C90 1.366(14) . ?
C90 H90 0.9300 . ?
N1A C5A 1.42(3) . ?
N1A C1A 1.35(6) . ?
C4A H4A 0.9300 . ?
C4A C5A 1.38(3) . ?
C4A C3A 1.28(3) . ?
C5A H5A 0.9300 . ?
C2A H2A 0.9300 . ?
C2A C3A 1.31(4) . ?
C2A C1A 1.36(6) . ?
C3A H3AA 0.9300 . ?

loop_
_geom_torsion_atom_site_label_1
_geom_torsion_atom_site_label_2
_geom_torsion_atom_site_label_3
_geom_torsion_atom_site_label_4
_geom_torsion
_geom_torsion_site_symmetry_1
_geom_torsion_site_symmetry_2
_geom_torsion_site_symmetry_3
_geom_torsion_site_symmetry_4
_geom_torsion_publ_flag
Pd1 N4 C14 C7 5.3(11) . . . . ?
Pd1 N4 C14 C15 -175.8(7) . . . . ?
Pd1 N4 C18 C17 177.1(7) . . . . ?
Pd1 N5 C9 C8 -13.7(12) . . . . ?
Pd1 N5 C9 C10 169.5(7) . . . . ?
Pd1 N5 C13 C12 -173.5(9) . . . . ?
Pd1 N6 C24 N8 -176.6(5) . . . . ?
Pd1 N6 C24 C23 4.2(9) . . . . ?
Pd1 N6 C25 C26 -15.0(14) . . . . ?
Pd1 N6 C25 C31 173.4(6) . . . . ?
Pd1 N7 C19 C20 176.5(7) . . . . ?
Pd1 N7 C23 C22 -178.9(7) . . . . ?
Pd1 N7 C23 C24 -0.4(9) . . . . ?
Pd2 N9 C26 C25 -6.0(10) . . . . ?
Pd2 N9 C26 C27 178.9(6) . . . . ?
Pd2 N9 C30 C29 -175.6(7) . . . . ?
Pd2 N10 C32 C31 11.3(9) . . . . ?
Pd2 N10 C32 C33 -172.2(6) . . . . ?
Pd2 N10 C36 C35 174.2(8) . . . . ?
Pd2 N11 C44 C43 15.7(10) . . . . ?
Pd2 N11 C44 C45 -166.3(6) . . . . ?
Pd2 N11 C48 C47 166.3(7) . . . . ?
Pd2 N12 C37 C38 175.9(6) . . . . ?
Pd2 N12 C41 C40 -176.9(6) . . . . ?
Pd2 N12 C41 C42 -0.3(10) . . . . ?
Pd3 N13 C42 C41 -21.5(14) . . . . ?
Pd3 N13 C42 C43 172.8(6) . . . . ?
Pd3 N13 C49 N14 -175.6(5) . . . . ?
Pd3 N13 C49 C50 8.0(9) . . . . ?
Pd3 N15 C50 C49 -3.8(9) . . . . ?
Pd3 N15 C50 C51 176.6(7) . . . . ?
Pd3 N15 C54 C53 -176.7(8) . . . . ?
Pd3 N16 C55 C56 -165.6(8) . . . . ?
Pd3 N16 C59 C58 162.1(6) . . . . ?
Pd3 N16 C59 C60 -19.6(11) . . . . ?
Pd3 N17 C62 C61 1.5(11) . . . . ?
Pd3 N17 C62 C63 -176.0(7) . . . . ?
Pd3 N17 C66 C65 177.2(8) . . . . ?
N1 C1 C2 C3 6(9) . . . . ?
N1 C1 C6 N2 161(3) . . . . ?
N1 C1 C6 N3 -23(7) . . . . ?
N2 C6 C1A N1A -23(9) . . . . ?
N2 C6 C1A C2A 160(5) . . . . ?
N2 C7 C8 N3 -2.1(11) . . . . ?
N2 C7 C8 C9 -167.3(10) . . . . ?
N2 C7 C14 N4 -143.6(9) . . . . ?
N2 C7 C14 C15 37.5(13) . . . . ?
N3 C6 C1A N1A 154(4) . . . . ?
N3 C6 C1A C2A -22(11) . . . . ?
N3 C8 C9 N5 151.4(9) . . . . ?
N3 C8 C9 C10 -32.0(15) . . . . ?
N4 C14 C15 C16 -3.0(14) . . . . ?
N5 C9 C10 C11 7.5(16) . . . . ?
N6 C25 C26 N9 137.8(8) . . . . ?
N6 C25 C26 C27 -47.1(11) . . . . ?
N6 C25 C31 N8 0.0(9) . . . . ?
N6 C25 C31 C32 175.0(7) . . . . ?
N7 C19 C20 C21 3.4(16) . . . . ?
N7 C23 C24 N6 -2.6(11) . . . . ?
N7 C23 C24 N8 178.4(8) . . . . ?
N8 C31 C32 N10 -140.6(7) . . . . ?
N8 C31 C32 C33 42.9(11) . . . . ?
N9 C26 C27 C28 -1.5(12) . . . . ?
N10 C32 C33 C34 -0.9(13) . . . . ?
N11 C44 C45 C46 1.1(12) . . . . ?
N12 C37 C38 C39 2.5(14) . . . . ?
N12 C41 C42 N13 140.1(8) . . . . ?
N12 C41 C42 C43 -56.7(12) . . . . ?
N13 C42 C43 N14 -1.0(10) . . . . ?
N13 C42 C43 C44 172.6(8) . . . . ?
N13 C49 C50 N15 -2.9(11) . . . . ?
N13 C49 C50 C51 176.7(8) . . . . ?
N14 C43 C44 N11 -148.0(8) . . . . ?
N14 C43 C44 C45 34.0(12) . . . . ?
N14 C49 C50 N15 -179.0(7) . . . . ?
N14 C49 C50 C51 0.6(15) . . . . ?
N15 C50 C51 C52 4.3(15) . . . . ?
N16 C55 C56 C57 3.4(16) . . . . ?
N16 C59 C60 N19 149.0(8) . . . . ?
N16 C59 C60 C61 -39.5(13) . . . . ?
N17 C62 C63 C64 -0.5(15) . . . . ?
N18 C61 C62 N17 -140.0(8) . . . . ?
N18 C61 C62 C63 37.4(13) . . . . ?
N18 C67 C68 N20 20.7(13) . . . . ?
N18 C67 C68 C69 -155.9(10) . . . . ?
N19 C60 C61 N18 1.7(9) . . . . ?
N19 C60 C61 C62 171.8(8) . . . . ?
N19 C67 C68 N20 -153.2(9) . . . . ?
N19 C67 C68 C69 30.2(14) . . . . ?
N20 C68 C69 C70 1.3(17) . . . . ?
C1 N1 C5 C4 -5(5) . . . . ?
C1 C2 C3 C4 -5(7) . . . . ?
C2 C1 C6 N2 -16(9) . . . . ?
C2 C1 C6 N3 160(5) . . . . ?
C2 C3 C4 C5 -1(6) . . . . ?
C3 C4 C5 N1 6(5) . . . . ?
C5 N1 C1 C2 -1(8) . . . . ?
C5 N1 C1 C6 -178(4) . . . . ?
C6 N2 C7 C8 0.9(10) . . . . ?
C6 N2 C7 C14 -168.7(8) . . . . ?
C6 N3 C8 C7 2.4(11) . . . . ?
C6 N3 C8 C9 168.9(9) . . . . ?
C6 C1 C2 C3 -177(5) . . . . ?
C7 N2 C6 N3 0.6(11) . . . . ?
C7 N2 C6 C1 177(4) . . . . ?
C7 N2 C6 C1A 178(5) . . . . ?
C7 C8 C9 N5 -45.4(15) . . . . ?
C7 C8 C9 C10 131.2(11) . . . . ?
C7 C14 C15 C16 175.9(9) . . . . ?
C8 N3 C6 N2 -1.9(12) . . . . ?
C8 N3 C6 C1 -178(4) . . . . ?
C8 N3 C6 C1A -179(6) . . . . ?
C8 C7 C14 N4 48.8(14) . . . . ?
C8 C7 C14 C15 -130.1(11) . . . . ?
C8 C9 C10 C11 -169.1(11) . . . . ?
C9 N5 C13 C12 4.8(17) . . . . ?
C9 C10 C11 C12 -2.7(19) . . . . ?
C10 C11 C12 C13 -1(2) . . . . ?
C11 C12 C13 N5 1(2) . . . . ?
C13 N5 C9 C8 167.9(10) . . . . ?
C13 N5 C9 C10 -8.8(15) . . . . ?
C14 N4 C18 C17 -3.4(14) . . . . ?
C14 C7 C8 N3 166.8(9) . . . . ?
C14 C7 C8 C9 1.7(17) . . . . ?
C14 C15 C16 C17 0.0(16) . . . . ?
C15 C16 C17 C18 1.4(17) . . . . ?
C16 C17 C18 N4 0.2(16) . . . . ?
C18 N4 C14 C7 -174.1(8) . . . . ?
C18 N4 C14 C15 4.8(13) . . . . ?
C19 N7 C23 C22 -0.4(13) . . . . ?
C19 N7 C23 C24 178.0(7) . . . . ?
C19 C20 C21 C22 -2.8(18) . . . . ?
C20 C21 C22 C23 0.7(17) . . . . ?
C21 C22 C23 N7 1.0(16) . . . . ?
C21 C22 C23 C24 -177.3(10) . . . . ?
C22 C23 C24 N6 175.9(8) . . . . ?
C22 C23 C24 N8 -3.2(14) . . . . ?
C23 N7 C19 C20 -1.8(14) . . . . ?
C24 N6 C25 C26 172.3(7) . . . . ?
C24 N6 C25 C31 0.7(9) . . . . ?
C24 N8 C31 C25 -0.6(9) . . . . ?
C24 N8 C31 C32 -176.3(7) . . . . ?
C25 N6 C24 N8 -1.2(9) . . . . ?
C25 N6 C24 C23 179.7(7) . . . . ?
C25 C26 C27 C28 -176.4(8) . . . . ?
C25 C31 C32 N10 44.7(12) . . . . ?
C25 C31 C32 C33 -131.8(10) . . . . ?
C26 N9 C30 C29 3.9(14) . . . . ?
C26 C25 C31 N8 -171.1(7) . . . . ?
C26 C25 C31 C32 4.0(15) . . . . ?
C26 C27 C28 C29 0.2(14) . . . . ?
C27 C28 C29 C30 3.0(15) . . . . ?
C28 C29 C30 N9 -5.2(16) . . . . ?
C30 N9 C26 C25 174.5(8) . . . . ?
C30 N9 C26 C27 -0.6(12) . . . . ?
C31 N8 C24 N6 1.1(9) . . . . ?
C31 N8 C24 C23 -179.8(8) . . . . ?
C31 C25 C26 N9 -52.3(12) . . . . ?
C31 C25 C26 C27 122.8(10) . . . . ?
C31 C32 C33 C34 175.4(8) . . . . ?
C32 N10 C36 C35 -0.3(13) . . . . ?
C32 C33 C34 C35 -2.9(15) . . . . ?
C33 C34 C35 C36 4.9(16) . . . . ?
C34 C35 C36 N10 -3.2(16) . . . . ?
C36 N10 C32 C31 -174.1(7) . . . . ?
C36 N10 C32 C33 2.4(11) . . . . ?
C37 N12 C41 C40 1.3(12) . . . . ?
C37 N12 C41 C42 177.9(7) . . . . ?
C37 C38 C39 C40 -1.8(15) . . . . ?
C38 C39 C40 C41 0.9(14) . . . . ?
C39 C40 C41 N12 -0.6(12) . . . . ?
C39 C40 C41 C42 -177.1(8) . . . . ?
C40 C41 C42 N13 -43.4(11) . . . . ?
C40 C41 C42 C43 119.9(9) . . . . ?
C41 N12 C37 C38 -2.3(13) . . . . ?
C41 C42 C43 N14 -166.2(7) . . . . ?
C41 C42 C43 C44 7.4(15) . . . . ?
C42 N13 C49 N14 -0.8(9) . . . . ?
C42 N13 C49 C50 -177.3(7) . . . . ?
C42 C43 C44 N11 39.0(13) . . . . ?
C42 C43 C44 C45 -139.0(10) . . . . ?
C43 N14 C49 N13 0.2(9) . . . . ?
C43 N14 C49 C50 176.4(8) . . . . ?
C43 C44 C45 C46 179.0(8) . . . . ?
C44 N11 C48 C47 -3.8(13) . . . . ?
C44 C45 C46 C47 -5.8(14) . . . . ?
C45 C46 C47 C48 5.7(14) . . . . ?
C46 C47 C48 N11 -0.9(14) . . . . ?
C48 N11 C44 C43 -174.2(7) . . . . ?
C48 N11 C44 C45 3.7(12) . . . . ?
C49 N13 C42 C41 166.8(7) . . . . ?
C49 N13 C42 C43 1.1(9) . . . . ?
C49 N14 C43 C42 0.5(9) . . . . ?
C49 N14 C43 C44 -173.9(7) . . . . ?
C49 C50 C51 C52 -175.3(9) . . . . ?
C50 N15 C54 C53 6.5(15) . . . . ?
C50 C51 C52 C53 -2.0(16) . . . . ?
C51 C52 C53 C54 2.0(16) . . . . ?
C52 C53 C54 N15 -4.4(17) . . . . ?
C54 N15 C50 C49 173.3(7) . . . . ?
C54 N15 C50 C51 -6.3(13) . . . . ?
C55 N16 C59 C58 -6.0(13) . . . . ?
C55 N16 C59 C60 172.4(8) . . . . ?
C55 C56 C57 C58 -5.5(15) . . . . ?
C56 C57 C58 C59 2.0(15) . . . . ?
C57 C58 C59 N16 3.7(14) . . . . ?
C57 C58 C59 C60 -174.6(9) . . . . ?
C58 C59 C60 N19 -32.7(13) . . . . ?
C58 C59 C60 C61 138.8(10) . . . . ?
C59 N16 C55 C56 2.5(15) . . . . ?
C59 C60 C61 N18 -170.7(8) . . . . ?
C59 C60 C61 C62 -0.6(15) . . . . ?
C60 N19 C67 N18 -1.3(10) . . . . ?
C60 N19 C67 C68 173.0(8) . . . . ?
C60 C61 C62 N17 50.9(13) . . . . ?
C60 C61 C62 C63 -131.6(11) . . . . ?
C61 N18 C67 N19 2.3(10) . . . . ?
C61 N18 C67 C68 -172.0(8) . . . . ?
C61 C62 C63 C64 -178.0(9) . . . . ?
C62 N17 C66 C65 -1.1(14) . . . . ?
C62 C63 C64 C65 -2.6(17) . . . . ?
C63 C64 C65 C66 3.8(17) . . . . ?
C64 C65 C66 N17 -2.0(17) . . . . ?
C66 N17 C62 C61 179.8(8) . . . . ?
C66 N17 C62 C63 2.3(13) . . . . ?
C67 N18 C61 C60 -2.4(9) . . . . ?
C67 N18 C61 C62 -173.4(8) . . . . ?
C67 N19 C60 C59 172.8(8) . . . . ?
C67 N19 C60 C61 -0.3(9) . . . . ?
C67 C68 C69 C70 177.8(10) . . . . ?
C68 N20 C72 C71 3.9(19) . . . . ?
C68 C69 C70 C71 -3.3(19) . . . . ?
C69 C70 C71 C72 5(2) . . . . ?
C70 C71 C72 N20 -6(2) . . . . ?
C72 N20 C68 C67 -177.9(9) . . . . ?
C72 N20 C68 C69 -1.4(16) . . . . ?
N21 C80 C81 C82 -9.8(16) . . . . ?
N22 C79 C80 N21 -47.3(13) . . . . ?
N22 C79 C80 C81 122.6(10) . . . . ?
N22 C79 C85 N24 -2.1(10) . . . . ?
N22 C79 C85 C86 178.9(8) . . . . ?
N23 C77 C78 N22 176.5(9) . . . . ?
N23 C77 C78 N24 -1.3(13) . . . . ?
N24 C85 C86 N25 -19.7(12) . . . . ?
N24 C85 C86 C87 158.5(8) . . . . ?
N25 C86 C87 C88 -2.3(14) . . . . ?
C73 C74 C75 C76 -3.3(17) . . . . ?
C73 C77 C78 N22 -1.5(14) . . . . ?
C73 C77 C78 N24 -179.2(8) . . . . ?
C74 C73 C77 N23 -2.2(15) . . . . ?
C74 C73 C77 C78 175.6(9) . . . . ?
C74 C75 C76 N23 3.0(18) . . . . ?
C76 N23 C77 C73 1.9(15) . . . . ?
C76 N23 C77 C78 -176.1(9) . . . . ?
C77 N23 C76 C75 -2.2(17) . . . . ?
C77 C73 C74 C75 2.8(15) . . . . ?
C78 N22 C79 C80 179.3(9) . . . . ?
C78 N22 C79 C85 1.2(10) . . . . ?
C78 N24 C85 C79 2.2(9) . . . . ?
C78 N24 C85 C86 -178.7(8) . . . . ?
C79 N22 C78 N24 0.2(10) . . . . ?
C79 N22 C78 C77 -177.7(8) . . . . ?
C79 C80 C81 C82 -178.9(9) . . . . ?
C79 C85 C86 N25 159.1(9) . . . . ?
C79 C85 C86 C87 -22.7(15) . . . . ?
C80 N21 C84 C83 0.5(19) . . . . ?
C80 C79 C85 N24 179.8(8) . . . . ?
C80 C79 C85 C86 0.9(16) . . . . ?
C80 C81 C82 C83 2.0(17) . . . . ?
C81 C82 C83 C84 6(2) . . . . ?
C82 C83 C84 N21 -8(2) . . . . ?
C84 N21 C80 C79 177.8(9) . . . . ?
C84 N21 C80 C81 8.7(16) . . . . ?
C85 N24 C78 N22 -1.5(10) . . . . ?
C85 N24 C78 C77 176.4(8) . . . . ?
C85 C79 C80 N21 130.5(10) . . . . ?
C85 C79 C80 C81 -59.6(13) . . . . ?
C85 C86 C87 C88 179.7(8) . . . . ?
C86 N25 C90 C89 -2.2(16) . . . . ?
C86 C87 C88 C89 -0.4(16) . . . . ?
C87 C88 C89 C90 1.7(17) . . . . ?
C88 C89 C90 N25 -0.4(18) . . . . ?
C90 N25 C86 C85 -178.3(8) . . . . ?
C90 N25 C86 C87 3.6(14) . . . . ?
C5A N1A C1A C6 -174(5) . . . . ?
C5A N1A C1A C2A 2(10) . . . . ?
C5A C4A C3A C2A 2(7) . . . . ?
C3A C4A C5A N1A 1(6) . . . . ?
C3A C2A C1A C6 176(6) . . . . ?
C3A C2A C1A N1A 0(11) . . . . ?
C1A N1A C5A C4A -2(7) . . . . ?
C1A C2A C3A C4A -2(8) . . . . ?

loop_
_smtbx_masks_void_nr
_smtbx_masks_void_average_x
_smtbx_masks_void_average_y
_smtbx_masks_void_average_z
_smtbx_masks_void_volume
_smtbx_masks_void_count_electrons
_smtbx_masks_void_content
1 -0.041 0.000 -0.113 1942.6 399.9 '10 dmf'
2 -0.582 0.500 -0.927 1942.6 399.9 '10 dmf'
